data_2104278
loop_
_publ_author_name
'Bendeif, El-Eulmi'
'Lecomte, Claude'
'Dahaoui, Slimane'

_publ_section_title
;
 Following an isosymmetric phase transition by changes in bond lengths
 and anisotropic displacement parameters: the case of
 <i>meta</i>-carboxyphenylammonium phosphite
;
_journal_issue 1
_journal_name_full 'Acta Crystallographica Section B'
_journal_page_first 59
_journal_page_last 67
_journal_paper_doi 10.1107/S0108768108042298
_journal_volume 65
_journal_year 2009
_chemical_formula_iupac '(C7 H8 N O2) +,(H2 P O3) -'
_chemical_formula_moiety 'C7 H8 N O2, H2 O3 P'
_chemical_formula_structural 'C7 H10 N O5 P'
_chemical_formula_sum 'C7 H10 N O5 P'
_chemical_formula_weight 219.13
_chemical_name_common 'm-carboxyphenyl ammonium monohydrogenphosphite'
_space_group_IT_number 14
_symmetry_cell_setting monoclinic
_symmetry_space_group_name_Hall '-P 2ybc'
_symmetry_space_group_name_H-M 'P 1 21/c 1'
_cell_angle_alpha 90.00
_cell_angle_beta 100.798(5)
_cell_angle_gamma 90.00
_cell_formula_units_Z 4
_cell_length_a 12.2065(7)
_cell_length_b 12.3367(7)
_cell_length_c 6.4102(4)
_cell_measurement_reflns_used 23560
_cell_measurement_temperature 210(2)
_cell_measurement_theta_max 30.00
_cell_measurement_theta_min 3.41
_cell_volume 948.21(10)
_computing_cell_refinement 'CrysAlis RED (Oxford Diffraction, 2006)'
_computing_data_collection 'CrysAlis CCD (Oxford Diffraction, 2006)'
_computing_data_reduction 'CrysAlis RED (Oxford Diffraction, 2006)'
_computing_molecular_graphics 'ORTEPIII (Burnett,M. N & Johnson, C. K, 1996)'
_computing_publication_material 'WinGX publication routines (Farrugia, 1999)'
_computing_structure_refinement 'SHELXL-97 (Sheldrick, 1997)'
_computing_structure_solution 'SHELXS-97 (Sheldrick, 1997)'
_diffrn_ambient_temperature 210(2)
_diffrn_measured_fraction_theta_full 0.7035
_diffrn_measured_fraction_theta_max 0.999
_diffrn_measurement_device Xcalibur-Saphire2
_diffrn_measurement_method \w
_diffrn_radiation_monochromator graphite
_diffrn_radiation_source 'fine-focus sealed tube'
_diffrn_radiation_type MoK\a
_diffrn_radiation_wavelength 0.71073
_diffrn_reflns_av_R_equivalents 0.0321
_diffrn_reflns_av_sigmaI/netI 0.0178
_diffrn_reflns_limit_h_max 17
_diffrn_reflns_limit_h_min -17
_diffrn_reflns_limit_k_max 17
_diffrn_reflns_limit_k_min -17
_diffrn_reflns_limit_l_max 8
_diffrn_reflns_limit_l_min -9
_diffrn_reflns_number 23560
_diffrn_reflns_theta_max 29.99
_diffrn_reflns_theta_min 3.40
_exptl_absorpt_coefficient_mu 0.287
_exptl_absorpt_correction_T_max 0.935
_exptl_absorpt_correction_T_min 0.887
_exptl_absorpt_correction_type integration
_exptl_absorpt_process_details 'Absorb, (DeTitta, 1985)'
_exptl_crystal_colour brown
_exptl_crystal_density_diffrn 1.535
_exptl_crystal_density_method 'not measured'
_exptl_crystal_description plate
_exptl_crystal_F_000 456
_exptl_crystal_size_max 0.40
_exptl_crystal_size_mid 0.40
_exptl_crystal_size_min 0.20
_refine_diff_density_max 0.394
_refine_diff_density_min -0.245
_refine_ls_extinction_method none
_refine_ls_goodness_of_fit_ref 1.075
_refine_ls_hydrogen_treatment mixed
_refine_ls_matrix_type full
_refine_ls_number_parameters 167
_refine_ls_number_reflns 2747
_refine_ls_number_restraints 0
_refine_ls_restrained_S_all 1.075
_refine_ls_R_factor_all 0.0430
_refine_ls_R_factor_gt 0.0368
_refine_ls_shift/su_max 0.031
_refine_ls_shift/su_mean 0.006
_refine_ls_structure_factor_coef Fsqd
_refine_ls_weighting_details 'calc w=1/[\s^2^(Fo^2^)+(0.0722P)^2^+0.0793P] where P=(Fo^2^+2Fc^2^)/3'
_refine_ls_weighting_scheme calc
_refine_ls_wR_factor_gt 0.1019
_refine_ls_wR_factor_ref 0.1067
_reflns_number_gt 2346
_reflns_number_total 2747
_reflns_threshold_expression >2sigma(I)
_cod_data_source_file bk5076.cif
_cod_data_source_block m-CPAMP_210K
_cod_database_code 2104278

loop_
_symmetry_equiv_pos_as_xyz
'x, y, z'
'-x, y+1/2, -z+1/2'
'-x, -y, -z'
'x, -y-1/2, z-1/2'

loop_
_atom_site_type_symbol
_atom_site_label
_atom_site_fract_x
_atom_site_fract_y
_atom_site_fract_z
_atom_site_U_iso_or_equiv
_atom_site_adp_type
_atom_site_calc_flag
_atom_site_refinement_flags
_atom_site_occupancy
_atom_site_disorder_assembly
_atom_site_disorder_group
H H1 0.670(2) 0.637(2) 0.407(4) 0.063(7) Uiso d . 1 . .
H H3 0.4519(14) 0.4944(14) 0.203(3) 0.032(4) Uiso d . 1 . .
H H5 0.1134(14) 0.5699(14) 0.080(3) 0.030(4) Uiso d . 1 . .
H H6 0.1595(14) 0.7510(15) 0.193(3) 0.033(4) Uiso d . 1 . .
H H7 0.3467(12) 0.8037(12) 0.305(2) 0.020(4) Uiso d . 1 . .
H H8 0.1967(14) 0.4065(14) -0.055(3) 0.033(4) Uiso d . 1 . .
H H10 0.2190(14) 0.3735(13) 0.172(3) 0.028(4) Uiso d . 1 . .
H H9 0.3095(16) 0.3690(15) 0.060(3) 0.036(5) Uiso d . 1 . .
H H11 0.0359(13) 0.2317(13) 0.044(3) 0.026(4) Uiso d . 1 . .
H H12 -0.022(3) 0.031(3) -0.185(5) 0.111(11) Uiso d . 1 . .
P P1 0.09072(2) 0.14711(2) 0.00333(5) 0.01986(11) Uani d . 1 . .
O O3 0.20068(7) 0.18070(7) -0.05062(15) 0.0248(2) Uani d . 1 . .
O O4 0.09641(8) 0.07358(8) 0.19270(15) 0.0310(2) Uani d . 1 . .
O O5 0.01826(9) 0.09736(8) -0.20040(16) 0.0334(2) Uani d . 1 . .
N N1 0.24964(9) 0.40797(8) 0.07301(18) 0.0206(2) Uani d . 1 . .
O O1 0.60564(8) 0.61442(8) 0.35609(17) 0.0300(2) Uani d . 1 . .
O O2 0.55321(8) 0.78672(7) 0.38543(16) 0.0287(2) Uani d . 1 . .
C C1 0.53074(10) 0.69214(9) 0.34069(19) 0.0211(2) Uani d . 1 . .
C C2 0.41380(10) 0.65549(9) 0.26596(19) 0.0200(2) Uani d . 1 . .
C C3 0.38913(9) 0.54832(9) 0.20321(19) 0.0202(2) Uani d . 1 . .
C C4 0.27839(9) 0.51969(9) 0.13620(18) 0.0190(2) Uani d . 1 . .
C C5 0.19246(10) 0.59376(10) 0.1330(2) 0.0236(3) Uani d . 1 . .
C C6 0.21798(11) 0.69967(10) 0.1957(2) 0.0261(3) Uani d . 1 . .
C C7 0.32846(10) 0.73101(10) 0.2606(2) 0.0234(3) Uani d . 1 . .

loop_
_atom_site_aniso_label
_atom_site_aniso_U_11
_atom_site_aniso_U_22
_atom_site_aniso_U_33
_atom_site_aniso_U_12
_atom_site_aniso_U_13
_atom_site_aniso_U_23
P1 0.01713(17) 0.02028(17) 0.02058(18) -0.00251(10) -0.00055(12) 0.00010(10)
O3 0.0176(4) 0.0268(4) 0.0286(5) -0.0024(3) 0.0008(3) 0.0001(4)
O4 0.0355(5) 0.0329(5) 0.0206(5) -0.0151(4) -0.0047(4) 0.0035(4)
O5 0.0362(5) 0.0360(5) 0.0226(5) -0.0172(4) -0.0078(4) 0.0056(4)
N1 0.0187(5) 0.0190(5) 0.0226(5) -0.0008(4) -0.0002(4) -0.0009(4)
O1 0.0183(4) 0.0255(4) 0.0420(6) 0.0005(3) -0.0051(4) -0.0012(4)
O2 0.0228(5) 0.0242(4) 0.0380(5) -0.0049(3) 0.0029(4) -0.0056(4)
C1 0.0191(5) 0.0230(5) 0.0203(6) -0.0016(4) 0.0013(4) -0.0001(4)
C2 0.0177(5) 0.0206(5) 0.0204(6) -0.0012(4) 0.0001(4) 0.0007(4)
C3 0.0172(5) 0.0205(5) 0.0218(6) 0.0008(4) 0.0010(4) 0.0002(4)
C4 0.0186(5) 0.0189(5) 0.0183(5) -0.0013(4) 0.0005(4) -0.0004(4)
C5 0.0184(5) 0.0249(6) 0.0261(6) 0.0006(4) 0.0005(4) -0.0019(4)
C6 0.0209(6) 0.0256(6) 0.0301(7) 0.0055(5) 0.0004(5) -0.0047(5)
C7 0.0235(6) 0.0209(5) 0.0244(6) 0.0005(4) 0.0006(5) -0.0030(4)

loop_
_atom_type_symbol
_atom_type_description
_atom_type_scat_dispersion_real
_atom_type_scat_dispersion_imag
_atom_type_scat_source
C C 0.0033 0.0016 'International Tables Vol C Tables 4.2.6.8 and 6.1.1.4'
H H 0 0 'International Tables Vol C Tables 4.2.6.8 and 6.1.1.4'
N N 0.0061 0.0033 'International Tables Vol C Tables 4.2.6.8 and 6.1.1.4'
O O 0.0106 0.006 'International Tables Vol C Tables 4.2.6.8 and 6.1.1.4'
P P 0.1023 0.0942 'International Tables Vol C Tables 4.2.6.8 and 6.1.1.4'

loop_
_geom_angle_atom_site_label_1
_geom_angle_atom_site_label_2
_geom_angle_atom_site_label_3
_geom_angle_site_symmetry_1
_geom_angle_site_symmetry_3
_geom_angle
_geom_angle_publ_flag
O3 P1 O4 . . 116.25(6) ?
O3 P1 O5 . . 107.83(6) ?
O4 P1 O5 . . 111.78(5) ?
O3 P1 H11 . . 109.9(7) ?
O4 P1 H11 . . 105.8(7) ?
O5 P1 H11 . . 104.6(7) ?
P1 O5 H12 . . 118(2) ?
C4 N1 H8 . . 110.4(11) ?
C4 N1 H9 . . 112.1(12) ?
C4 N1 H10 . . 111.1(10) ?
H8 N1 H9 . . 110.2(16) ?
H8 N1 H10 . . 107.3(15) ?
H9 N1 H10 . . 105.6(15) ?
C1 O1 H1 . . 111.6(17) ?
O2 C1 O1 . . 123.82(11) ?
O2 C1 C2 . . 121.72(11) ?
O1 C1 C2 . . 114.45(10) ?
C7 C2 C3 . . 120.37(11) ?
C7 C2 C1 . . 118.19(10) ?
C3 C2 C1 . . 121.44(10) ?
C4 C3 C2 . . 118.38(11) ?
C4 C3 H3 . . 121.7(10) ?
C2 C3 H3 . . 119.9(10) ?
C3 C4 C5 . . 121.83(11) ?
C3 C4 N1 . . 119.76(10) ?
C5 C4 N1 . . 118.39(10) ?
C6 C5 C4 . . 119.23(11) ?
C6 C5 H5 . . 121.6(10) ?
C4 C5 H5 . . 119.1(10) ?
C5 C6 C7 . . 120.15(11) ?
C5 C6 H6 . . 119.7(11) ?
C7 C6 H6 . . 120.2(11) ?
C6 C7 C2 . . 120.04(11) ?
C6 C7 H7 . . 120.7(9) ?
C2 C7 H7 . . 119.3(9) ?

loop_
_geom_bond_atom_site_label_1
_geom_bond_atom_site_label_2
_geom_bond_site_symmetry_2
_geom_bond_distance
_geom_bond_publ_flag
P1 O3 . 1.5056(9) ?
P1 O4 . 1.5066(10) ?
P1 O5 . 1.5594(10) ?
P1 H11 . 1.292(16) ?
O5 H12 . 0.97(3) ?
N1 C4 . 1.4606(15) ?
N1 H8 . 0.945(18) ?
N1 H9 . 0.892(19) ?
N1 H10 . 0.902(18) ?
O1 C1 . 1.3157(15) ?
O1 H1 . 0.84(2) ?
O2 C1 . 1.2205(14) ?
C1 C2 . 1.4884(16) ?
C2 C7 . 1.3931(17) ?
C2 C3 . 1.3983(16) ?
C3 C4 . 1.3853(16) ?
C3 H3 . 1.015(17) ?
C4 C5 . 1.3883(16) ?
C5 C6 . 1.3853(18) ?
C5 H5 . 1.006(17) ?
C6 C7 . 1.3895(17) ?
C6 H6 . 0.953(18) ?
C7 H7 . 0.955(15) ?

loop_
_geom_hbond_atom_site_label_D
_geom_hbond_atom_site_label_H
_geom_hbond_atom_site_label_A
_geom_hbond_site_symmetry_A
_geom_hbond_distance_DH
_geom_hbond_distance_HA
_geom_hbond_distance_DA
_geom_hbond_angle_DHA
O(5) H(12) O(4) 3_555 0.97(4) 1.57(4) 2.5367(14) 173.4(18)
O(1) H(1) O(3) 2_655 0.84(3) 1.76(2) 2.5900(14) 172.3(18)
N(1) H(8) O(4) 4_565 0.945(18) 1.853(19) 2.7901(15) 170.9(18)
N(1) H(9) O(2) 2_645 0.892(19) 1.934(19) 2.8035(12) 164.5(18)
N(1) H(10) O(3) 4_566 0.901(18) 1.961(19) 2.8133(15) 159.5(16)

loop_
_geom_torsion_atom_site_label_1
_geom_torsion_atom_site_label_2
_geom_torsion_atom_site_label_3
_geom_torsion_atom_site_label_4
_geom_torsion_site_symmetry_1
_geom_torsion_site_symmetry_2
_geom_torsion_site_symmetry_3
_geom_torsion_site_symmetry_4
_geom_torsion
_geom_torsion_publ_flag
O2 C1 C2 C7 . . . . -4.02(19) y
O1 C1 C2 C7 . . . . 175.19(11) y
O2 C1 C2 C3 . . . . 176.23(12) y
O1 C1 C2 C3 . . . . -4.56(18) y
C7 C2 C3 C4 . . . . -0.01(18) ?
C1 C2 C3 C4 . . . . 179.74(11) ?
C2 C3 C4 C5 . . . . -0.93(18) ?
C2 C3 C4 N1 . . . . -178.97(11) ?
C3 C4 C5 C6 . . . . 0.89(19) ?
N1 C4 C5 C6 . . . . 178.95(12) ?
C4 C5 C6 C7 . . . . 0.1(2) ?
C5 C6 C7 C2 . . . . -1.0(2) ?
C3 C2 C7 C6 . . . . 1.0(2) ?
C1 C2 C7 C6 . . . . -178.79(12) ?

loop_
_cod_related_entry_id
_cod_related_entry_database
_cod_related_entry_code
1 ChemSpider 21140085
